data_2221559
loop_
_publ_author_name
'Mustafa, Asra'
'Shah, Muhammad Raza'
'Khatoon, Maimoona'
'Ng, Seik Weng'

_publ_section_title
;
 Dimethyl (1,1'-binaphthyl-2,2'-dioxy)diacetate
;
_journal_coeditor_code XU2498
_journal_issue 4
_journal_name_full 'Acta Crystallographica Section E'
_journal_page_first o911
_journal_paper_doi 10.1107/S1600536809010824
_journal_volume 65
_journal_year 2009
_chemical_formula_iupac 'C26 H22 O6'
_chemical_formula_moiety 'C26 H22 O6'
_chemical_formula_sum 'C26 H22 O6'
_chemical_formula_weight 430.44
_chemical_name_systematic
;
Dimethyl (1,1'-binaphthyl-2,2'-dioxy)diacetate
;
_space_group_IT_number 56
_symmetry_cell_setting orthorhombic
_symmetry_space_group_name_Hall '-P 2ab 2ac'
_symmetry_space_group_name_H-M 'P c c n'
_atom_sites_solution_hydrogens geom
_atom_sites_solution_primary direct
_atom_sites_solution_secondary difmap
_audit_creation_method SHELXL-97
_cell_angle_alpha 90.00
_cell_angle_beta 90.00
_cell_angle_gamma 90.00
_cell_formula_units_Z 8
_cell_length_a 17.1288(5)
_cell_length_b 29.4390(10)
_cell_length_c 8.3518(3)
_cell_measurement_reflns_used 1966
_cell_measurement_temperature 123(2)
_cell_measurement_theta_max 21.8
_cell_measurement_theta_min 2.3
_cell_volume 4211.4(2)
_computing_cell_refinement 'SAINT (Bruker, 2008)'
_computing_data_collection 'APEX2 (Bruker, 2008)'
_computing_data_reduction 'SAINT (Bruker, 2008)'
_computing_molecular_graphics 'X-SEED (Barbour, 2001)'
_computing_publication_material 'publCIF (Westrip, 2009)'
_computing_structure_refinement 'SHELXL97 (Sheldrick, 2008)'
_computing_structure_solution 'SHELXS97 (Sheldrick, 2008)'
_diffrn_ambient_temperature 130(2)
_diffrn_measured_fraction_theta_full 0.999
_diffrn_measured_fraction_theta_max 0.999
_diffrn_measurement_device_type 'Bruker SMART APEX'
_diffrn_measurement_method \w
_diffrn_radiation_monochromator graphite
_diffrn_radiation_source 'fine-focus sealed tube'
_diffrn_radiation_type MoK\a
_diffrn_radiation_wavelength 0.71073
_diffrn_reflns_av_R_equivalents 0.0692
_diffrn_reflns_av_sigmaI/netI 0.0571
_diffrn_reflns_limit_h_max 20
_diffrn_reflns_limit_h_min -19
_diffrn_reflns_limit_k_max 34
_diffrn_reflns_limit_k_min -35
_diffrn_reflns_limit_l_max 9
_diffrn_reflns_limit_l_min -9
_diffrn_reflns_number 17329
_diffrn_reflns_theta_full 25.00
_diffrn_reflns_theta_max 25.00
_diffrn_reflns_theta_min 1.38
_diffrn_standards_decay_% 0
_diffrn_standards_interval_count 0
_diffrn_standards_interval_time 0
_diffrn_standards_number 0
_exptl_absorpt_coefficient_mu 0.096
_exptl_absorpt_correction_type none
_exptl_crystal_colour Colorless
_exptl_crystal_density_diffrn 1.358
_exptl_crystal_density_method 'not measured'
_exptl_crystal_description Prism
_exptl_crystal_F_000 1808
_exptl_crystal_size_max 0.27
_exptl_crystal_size_mid 0.12
_exptl_crystal_size_min 0.05
_refine_diff_density_max 0.567
_refine_diff_density_min -0.503
_refine_ls_extinction_coef 0.0039(6)
_refine_ls_extinction_expression Fc^*^=kFc[1+0.001xFc^2^\l^3^/sin(2\q)]^-1/4^
_refine_ls_extinction_method 'SHELXL97 (Sheldrick, 2008)'
_refine_ls_goodness_of_fit_ref 1.230
_refine_ls_hydrogen_treatment constr
_refine_ls_matrix_type full
_refine_ls_number_parameters 244
_refine_ls_number_reflns 3700
_refine_ls_number_restraints 0
_refine_ls_restrained_S_all 1.230
_refine_ls_R_factor_all 0.1193
_refine_ls_R_factor_gt 0.0849
_refine_ls_shift/su_max 0.001
_refine_ls_shift/su_mean 0.001
_refine_ls_structure_factor_coef Fsqd
_refine_ls_weighting_details 'calc w=1/[\s^2^(Fo^2^)+(0.05P)^2^+9P] where P=(Fo^2^+2Fc^2^)/3'
_refine_ls_weighting_scheme calc
_refine_ls_wR_factor_gt 0.1809
_refine_ls_wR_factor_ref 0.1953
_reflns_number_gt 2613
_reflns_number_total 3700
_reflns_threshold_expression I>2\s(I)
_cod_data_source_file xu2498.cif
_cod_data_source_block I
_cod_depositor_comments
;
The following automatic conversions were performed:
'_symmetry_cell_setting' value 'Orthorhombic' changed to 'orthorhombic'
according to '/home/saulius/struct/CIF-dictionaries/cif_core.dic'
dictionary named 'cif_core.dic' version 2.4.1 from
2010-06-29.

'_exptl_absorpt_correction_type' value 'None' changed to
'none' according to '/home/saulius/struct/CIF-dictionaries/cif_core.dic'
dictionary named 'cif_core.dic' version 2.4.1 from 2010-06-29.

Automatic conversion script
Id: cif_fix_enum 1527 2010-12-29 10:47:43Z saulius 

The following automatic conversions were performed:

'_symmetry_cell_setting' value 'Orthorhombic' changed to
'orthorhombic' according to
/home/saulius/struct/CIF-dictionaries/cif_core.dic dictionary named
'cif_core.dic' version 2.4.1 from
2010-06-29.

'_exptl_absorpt_correction_type' value 'None' changed to
'none' according to
/home/saulius/struct/CIF-dictionaries/cif_core.dic dictionary named
'cif_core.dic' version 2.4.1 from 2010-06-29.

Automatic conversion script
Id: cif_fix_values 1715 2011-07-08 13:25:40Z adriana 
;
_cod_original_cell_volume 4211.5(3)
_cod_database_code 2221559
_cod_database_fobs_code 2221559

loop_
_symmetry_equiv_pos_as_xyz
'x, y, z'
'-x+1/2, -y+1/2, z'
'-x, y+1/2, -z+1/2'
'x+1/2, -y, -z+1/2'
'-x, -y, -z'
'x-1/2, y-1/2, -z'
'x, -y-1/2, z-1/2'
'-x-1/2, y, z-1/2'

loop_
_atom_site_type_symbol
_atom_site_label
_atom_site_fract_x
_atom_site_fract_y
_atom_site_fract_z
_atom_site_U_iso_or_equiv
_atom_site_adp_type
_atom_site_calc_flag
_atom_site_refinement_flags
_atom_site_occupancy
_atom_site_disorder_assembly
_atom_site_disorder_group
O O1 0.49537(14) 0.44569(9) 0.6224(3) 0.0253(7) Uani d . 1 . .
O O2 0.41229(16) 0.50497(10) 0.9571(4) 0.0349(8) Uani d . 1 A .
O O3 0.43431(17) 0.43116(9) 0.9055(4) 0.0334(7) Uani d . 1 A .
O O4 0.56053(15) 0.38327(10) 0.2796(4) 0.0331(7) Uani d . 1 . .
O O5 0.75115(16) 0.41527(10) 0.1635(4) 0.0367(8) Uani d . 1 B .
O O6 0.67299(16) 0.44878(10) 0.3437(4) 0.0351(8) Uani d . 1 B .
C C1 0.44243(9) 0.38011(6) 0.4970(3) 0.0247(9) Uani d G 1 A 1
C C2 0.43217(11) 0.42447(6) 0.5501(3) 0.0232(9) Uani d G 1 A 1
C C3 0.36353(12) 0.44760(5) 0.5150(3) 0.0260(9) Uani d G 1 A 1
H H3 0.3565 0.4779 0.5512 0.031 Uiso calc R 1 A 1
C C4 0.30515(10) 0.42638(5) 0.4268(3) 0.0293(10) Uani d G 1 A 1
H H4 0.2582 0.4422 0.4028 0.035 Uiso calc R 1 A 1
C C5 0.31541(8) 0.38203(5) 0.3738(2) 0.0289(10) Uani d G 1 A 1
C C6 0.38405(8) 0.35890(5) 0.4089(2) 0.0267(9) Uani d G 1 A 1
C C7 0.39431(11) 0.31454(5) 0.3558(3) 0.0370(11) Uani d G 1 A 1
H H7 0.4412 0.2987 0.3798 0.044 Uiso calc R 1 A 1
C C8 0.33593(14) 0.29333(6) 0.2677(3) 0.0478(13) Uani d G 1 A 1
H H8 0.3429 0.2630 0.2314 0.057 Uiso calc R 1 A 1
C C9 0.26729(13) 0.31646(7) 0.2326(3) 0.0453(13) Uani d G 1 A 1
H H9 0.2274 0.3020 0.1723 0.054 Uiso calc R 1 A 1
C C10 0.25703(10) 0.36081(7) 0.2856(3) 0.0366(11) Uani d G 1 A 1
H H10 0.2101 0.3766 0.2616 0.044 Uiso calc R 1 A 1
C C11 0.52100(10) 0.35656(7) 0.5345(2) 0.0251(9) Uani d G 1 B 2
C C12 0.57926(12) 0.36020(7) 0.4193(2) 0.0278(10) Uani d G 1 B 2
C C13 0.65175(11) 0.34032(8) 0.4455(2) 0.0334(11) Uani d G 1 B 2
H H13 0.6916 0.3428 0.3668 0.040 Uiso calc R 1 B 2
C C14 0.66599(9) 0.31681(7) 0.5869(3) 0.0342(11) Uani d G 1 B 2
H H14 0.7155 0.3032 0.6048 0.041 Uiso calc R 1 B 2
C C15 0.60774(9) 0.31317(5) 0.7020(2) 0.0304(10) Uani d G 1 B 2
C C16 0.53524(8) 0.33305(5) 0.6758(2) 0.0281(10) Uani d G 1 B 2
C C17 0.47698(10) 0.32941(8) 0.7910(2) 0.0365(11) Uani d G 1 B 2
H H17 0.4274 0.3430 0.7731 0.044 Uiso calc R 1 B 2
C C18 0.49122(14) 0.30589(8) 0.9323(2) 0.0446(13) Uani d G 1 B 2
H H18 0.4514 0.3034 1.0110 0.054 Uiso calc R 1 B 2
C C19 0.56372(15) 0.28602(8) 0.9585(2) 0.0493(14) Uani d G 1 B 2
H H19 0.5734 0.2699 1.0551 0.059 Uiso calc R 1 B 2
C C20 0.62197(12) 0.28966(7) 0.8434(2) 0.0426(12) Uani d G 1 B 2
H H20 0.6715 0.2761 0.8613 0.051 Uiso calc R 1 B 2
C C21 0.4810(2) 0.48465(13) 0.7182(5) 0.0251(9) Uani d . 1 A .
H H21A 0.4502 0.5067 0.6547 0.030 Uiso calc R 1 . .
H H21B 0.5316 0.4991 0.7444 0.030 Uiso calc R 1 . .
C C22 0.4379(2) 0.47498(14) 0.8724(5) 0.0277(10) Uani d . 1 . .
C C23 0.4005(3) 0.41876(16) 1.0604(5) 0.0378(11) Uani d . 1 . .
H H23A 0.3838 0.3869 1.0577 0.057 Uiso calc R 1 A .
H H23B 0.3553 0.4382 1.0825 0.057 Uiso calc R 1 . .
H H23C 0.4397 0.4229 1.1447 0.057 Uiso calc R 1 . .
C C24 0.6217(2) 0.39136(15) 0.1669(5) 0.0312(10) Uani d . 1 B .
H H24A 0.5997 0.4056 0.0694 0.037 Uiso calc R 1 . .
H H24B 0.6457 0.3621 0.1358 0.037 Uiso calc R 1 . .
C C25 0.6833(2) 0.42214(14) 0.2373(5) 0.0279(10) Uani d . 1 . .
C C26 0.8161(3) 0.44240(17) 0.2228(6) 0.0441(13) Uani d . 1 . .
H H26A 0.8058 0.4746 0.2020 0.066 Uiso calc R 1 B .
H H26B 0.8642 0.4333 0.1681 0.066 Uiso calc R 1 . .
H H26C 0.8219 0.4376 0.3383 0.066 Uiso calc R 1 . .

loop_
_atom_site_aniso_label
_atom_site_aniso_U_11
_atom_site_aniso_U_22
_atom_site_aniso_U_33
_atom_site_aniso_U_12
_atom_site_aniso_U_13
_atom_site_aniso_U_23
O1 0.0193(13) 0.0271(15) 0.0295(17) 0.0006(11) 0.0016(12) -0.0053(13)
O2 0.0353(16) 0.0398(17) 0.0297(18) 0.0082(14) 0.0038(14) -0.0048(15)
O3 0.0429(17) 0.0302(16) 0.0271(17) -0.0061(13) 0.0034(14) 0.0016(14)
O4 0.0216(14) 0.0433(18) 0.0346(18) 0.0013(12) 0.0041(13) 0.0074(15)
O5 0.0238(14) 0.0423(17) 0.044(2) -0.0057(13) 0.0102(14) -0.0114(16)
O6 0.0338(16) 0.0358(17) 0.0356(18) 0.0062(13) 0.0020(14) -0.0068(16)
C1 0.022(2) 0.025(2) 0.027(2) 0.0001(16) 0.0015(17) 0.0037(19)
C2 0.0209(19) 0.028(2) 0.020(2) -0.0054(16) 0.0017(17) 0.0017(18)
C3 0.023(2) 0.029(2) 0.025(2) 0.0010(17) 0.0026(17) 0.0002(19)
C4 0.020(2) 0.036(2) 0.031(2) 0.0028(17) 0.0018(18) 0.009(2)
C5 0.022(2) 0.036(2) 0.029(2) -0.0070(17) -0.0004(18) 0.009(2)
C6 0.026(2) 0.027(2) 0.027(2) -0.0061(16) 0.0037(18) 0.0028(19)
C7 0.031(2) 0.035(2) 0.045(3) -0.0047(19) -0.005(2) 0.002(2)
C8 0.045(3) 0.033(3) 0.065(4) -0.015(2) -0.005(3) 0.000(3)
C9 0.038(3) 0.045(3) 0.053(3) -0.021(2) -0.011(2) 0.004(3)
C10 0.025(2) 0.043(3) 0.043(3) -0.0110(19) -0.002(2) 0.012(2)
C11 0.023(2) 0.022(2) 0.030(2) -0.0037(16) -0.0040(18) -0.0036(19)
C12 0.025(2) 0.024(2) 0.034(3) -0.0029(16) -0.0050(19) -0.001(2)
C13 0.022(2) 0.029(2) 0.049(3) -0.0001(17) 0.000(2) -0.006(2)
C14 0.025(2) 0.021(2) 0.056(3) 0.0032(17) -0.011(2) -0.003(2)
C15 0.031(2) 0.020(2) 0.041(3) 0.0019(17) -0.012(2) -0.003(2)
C16 0.029(2) 0.021(2) 0.034(3) -0.0037(16) -0.0042(19) 0.000(2)
C17 0.040(3) 0.028(2) 0.042(3) 0.0017(19) -0.003(2) 0.005(2)
C18 0.056(3) 0.035(3) 0.043(3) 0.002(2) 0.002(2) 0.011(2)
C19 0.069(4) 0.028(2) 0.051(3) 0.003(2) -0.020(3) 0.008(2)
C20 0.043(3) 0.027(2) 0.058(3) 0.005(2) -0.015(3) -0.005(2)
C21 0.026(2) 0.022(2) 0.027(2) -0.0015(16) 0.0001(18) -0.0026(18)
C22 0.023(2) 0.034(2) 0.026(2) 0.0006(17) -0.0042(18) -0.001(2)
C23 0.039(3) 0.044(3) 0.030(3) -0.010(2) 0.000(2) 0.006(2)
C24 0.026(2) 0.036(2) 0.032(3) 0.0001(17) 0.0076(19) -0.002(2)
C25 0.030(2) 0.025(2) 0.029(2) 0.0056(17) 0.0039(19) 0.003(2)
C26 0.032(2) 0.053(3) 0.046(3) -0.011(2) 0.002(2) -0.007(3)

loop_
_atom_type_symbol
_atom_type_description
_atom_type_scat_dispersion_real
_atom_type_scat_dispersion_imag
_atom_type_scat_source
C C 0.0033 0.0016 'International Tables Vol C Tables 4.2.6.8 and 6.1.1.4'
H H 0.0000 0.0000 'International Tables Vol C Tables 4.2.6.8 and 6.1.1.4'
O O 0.0106 0.0060 'International Tables Vol C Tables 4.2.6.8 and 6.1.1.4'

loop_
_geom_angle_atom_site_label_1
_geom_angle_atom_site_label_2
_geom_angle_atom_site_label_3
_geom_angle_site_symmetry_1
_geom_angle_site_symmetry_3
_geom_angle
_geom_angle_publ_flag
C2 O1 C21 . . 118.3(2) ?
C22 O3 C23 . . 116.5(3) ?
C12 O4 C24 . . 117.8(3) ?
C25 O5 C26 . . 115.2(3) ?
C2 C1 C6 . . 120.0 ?
O1 C2 C1 . . 117.57(16) ?
O1 C2 C3 . . 122.06(16) ?
C1 C2 C3 . . 120.0 ?
C4 C3 C2 . . 120.0 ?
C4 C3 H3 . . 120.0 ?
C2 C3 H3 . . 120.0 ?
C3 C4 C5 . . 120.0 ?
C3 C4 H4 . . 120.0 ?
C5 C4 H4 . . 120.0 ?
C6 C5 C4 . . 120.0 ?
C6 C5 C10 . . 120.0 ?
C4 C5 C10 . . 120.0 ?
C7 C6 C5 . . 120.0 ?
C7 C6 C1 . . 120.0 ?
C5 C6 C1 . . 120.0 ?
C8 C7 C6 . . 120.0 ?
C8 C7 H7 . . 120.0 ?
C6 C7 H7 . . 120.0 ?
C7 C8 C9 . . 120.0 ?
C7 C8 H8 . . 120.0 ?
C9 C8 H8 . . 120.0 ?
C10 C9 C8 . . 120.0 ?
C10 C9 H9 . . 120.0 ?
C8 C9 H9 . . 120.0 ?
C9 C10 C5 . . 120.0 ?
C9 C10 H10 . . 120.0 ?
C5 C10 H10 . . 120.0 ?
C12 C11 C16 . . 120.0 ?
O4 C12 C13 . . 123.01(16) ?
O4 C12 C11 . . 116.98(16) ?
C13 C12 C11 . . 120.0 ?
C12 C13 C14 . . 120.0 ?
C12 C13 H13 . . 120.0 ?
C14 C13 H13 . . 120.0 ?
C15 C14 C13 . . 120.0 ?
C15 C14 H14 . . 120.0 ?
C13 C14 H14 . . 120.0 ?
C14 C15 C16 . . 120.0 ?
C14 C15 C20 . . 120.0 ?
C16 C15 C20 . . 120.0 ?
C17 C16 C15 . . 120.0 ?
C17 C16 C11 . . 120.0 ?
C15 C16 C11 . . 120.0 ?
C16 C17 C18 . . 120.0 ?
C16 C17 H17 . . 120.0 ?
C18 C17 H17 . . 120.0 ?
C19 C18 C17 . . 120.0 ?
C19 C18 H18 . . 120.0 ?
C17 C18 H18 . . 120.0 ?
C18 C19 C20 . . 120.0 ?
C18 C19 H19 . . 120.0 ?
C20 C19 H19 . . 120.0 ?
C19 C20 C15 . . 120.0 ?
C19 C20 H20 . . 120.0 ?
C15 C20 H20 . . 120.0 ?
O1 C21 C22 . . 114.4(3) ?
O1 C21 H21A . . 108.7 ?
C22 C21 H21A . . 108.7 ?
O1 C21 H21B . . 108.7 ?
C22 C21 H21B . . 108.7 ?
H21A C21 H21B . . 107.6 ?
O2 C22 O3 . . 124.9(4) ?
O2 C22 C21 . . 122.4(4) ?
O3 C22 C21 . . 112.6(3) ?
O3 C23 H23A . . 109.5 ?
O3 C23 H23B . . 109.5 ?
H23A C23 H23B . . 109.5 ?
O3 C23 H23C . . 109.5 ?
H23A C23 H23C . . 109.5 ?
H23B C23 H23C . . 109.5 ?
O4 C24 C25 . . 110.9(4) ?
O4 C24 H24A . . 109.5 ?
C25 C24 H24A . . 109.5 ?
O4 C24 H24B . . 109.5 ?
C25 C24 H24B . . 109.5 ?
H24A C24 H24B . . 108.0 ?
O6 C25 O5 . . 124.9(4) ?
O6 C25 C24 . . 125.3(4) ?
O5 C25 C24 . . 109.8(4) ?
O5 C26 H26A . . 109.5 ?
O5 C26 H26B . . 109.5 ?
H26A C26 H26B . . 109.5 ?
O5 C26 H26C . . 109.5 ?
H26A C26 H26C . . 109.5 ?
H26B C26 H26C . . 109.5 ?

loop_
_geom_bond_atom_site_label_1
_geom_bond_atom_site_label_2
_geom_bond_site_symmetry_2
_geom_bond_distance
_geom_bond_publ_flag
O1 C2 . 1.388(3) ?
O1 C21 . 1.420(5) ?
O2 C22 . 1.213(5) ?
O3 C22 . 1.321(5) ?
O3 C23 . 1.464(5) ?
O4 C12 . 1.388(3) ?
O4 C24 . 1.428(5) ?
O5 C25 . 1.330(5) ?
O5 C26 . 1.456(5) ?
O6 C25 . 1.199(5) ?
C1 C2 . 1.3900 ?
C1 C6 . 1.3900 ?
C2 C3 . 1.3900 ?
C3 C4 . 1.3900 ?
C3 H3 . 0.9500 ?
C4 C5 . 1.3900 ?
C4 H4 . 0.9500 ?
C5 C6 . 1.3900 ?
C5 C10 . 1.3900 ?
C6 C7 . 1.3900 ?
C7 C8 . 1.3900 ?
C7 H7 . 0.9500 ?
C8 C9 . 1.3900 ?
C8 H8 . 0.9500 ?
C9 C10 . 1.3900 ?
C9 H9 . 0.9500 ?
C10 H10 . 0.9500 ?
C11 C12 . 1.3900 ?
C11 C16 . 1.3900 ?
C12 C13 . 1.3900 ?
C13 C14 . 1.3900 ?
C13 H13 . 0.9500 ?
C14 C15 . 1.3900 ?
C14 H14 . 0.9500 ?
C15 C16 . 1.3900 ?
C15 C20 . 1.3900 ?
C16 C17 . 1.3900 ?
C17 C18 . 1.3900 ?
C17 H17 . 0.9500 ?
C18 C19 . 1.3900 ?
C18 H18 . 0.9500 ?
C19 C20 . 1.3900 ?
C19 H19 . 0.9500 ?
C20 H20 . 0.9500 ?
C21 C22 . 1.511(6) ?
C21 H21A . 0.9900 ?
C21 H21B . 0.9900 ?
C23 H23A . 0.9800 ?
C23 H23B . 0.9800 ?
C23 H23C . 0.9800 ?
C24 C25 . 1.511(6) ?
C24 H24A . 0.9900 ?
C24 H24B . 0.9900 ?
C26 H26A . 0.9800 ?
C26 H26B . 0.9800 ?
C26 H26C . 0.9800 ?

loop_
_geom_hbond_atom_site_label_D
_geom_hbond_atom_site_label_H
_geom_hbond_atom_site_label_A
_geom_hbond_site_symmetry_A
_geom_hbond_distance_DH
_geom_hbond_distance_HA
_geom_hbond_distance_DA
_geom_hbond_angle_DHA
_geom_hbond_publ_flag
C3 H3 O6 5_666 0.95 2.38 3.330(3) 174 y
C21 H21A O6 5_666 0.99 2.48 3.326(5) 143 y
C26 H26B O1 8_755 0.98 2.46 3.338(6) 149 y

loop_
_geom_torsion_atom_site_label_1
_geom_torsion_atom_site_label_2
_geom_torsion_atom_site_label_3
_geom_torsion_atom_site_label_4
_geom_torsion_site_symmetry_1
_geom_torsion_site_symmetry_2
_geom_torsion_site_symmetry_3
_geom_torsion_site_symmetry_4
_geom_torsion
_geom_torsion_publ_flag
C21 O1 C2 C1 . . . . -161.7(2) ?
C21 O1 C2 C3 . . . . 25.3(4) ?
C6 C1 C2 O1 . . . . -173.2(2) ?
C6 C1 C2 C3 . . . . 0.0 ?
O1 C2 C3 C4 . . . . 172.9(2) ?
C1 C2 C3 C4 . . . . 0.0 ?
C2 C3 C4 C5 . . . . 0.0 ?
C3 C4 C5 C6 . . . . 0.0 ?
C3 C4 C5 C10 . . . . 180.0 ?
C4 C5 C6 C7 . . . . 180.0 ?
C10 C5 C6 C7 . . . . 0.0 ?
C4 C5 C6 C1 . . . . 0.0 ?
C10 C5 C6 C1 . . . . 180.0 ?
C2 C1 C6 C7 . . . . 180.0 ?
C2 C1 C6 C5 . . . . 0.0 ?
C5 C6 C7 C8 . . . . 0.0 ?
C1 C6 C7 C8 . . . . 180.0 ?
C6 C7 C8 C9 . . . . 0.0 ?
C7 C8 C9 C10 . . . . 0.0 ?
C8 C9 C10 C5 . . . . 0.0 ?
C6 C5 C10 C9 . . . . 0.0 ?
C4 C5 C10 C9 . . . . 180.0 ?
C24 O4 C12 C13 . . . . -7.6(4) ?
C24 O4 C12 C11 . . . . 173.8(2) ?
C16 C11 C12 O4 . . . . 178.6(2) ?
C16 C11 C12 C13 . . . . 0.0 ?
O4 C12 C13 C14 . . . . -178.5(2) ?
C11 C12 C13 C14 . . . . 0.0 ?
C12 C13 C14 C15 . . . . 0.0 ?
C13 C14 C15 C16 . . . . 0.0 ?
C13 C14 C15 C20 . . . . 180.0 ?
C14 C15 C16 C17 . . . . 180.0 ?
C20 C15 C16 C17 . . . . 0.0 ?
C14 C15 C16 C11 . . . . 0.0 ?
C20 C15 C16 C11 . . . . 180.0 ?
C12 C11 C16 C17 . . . . 180.0 ?
C12 C11 C16 C15 . . . . 0.0 ?
C15 C16 C17 C18 . . . . 0.0 ?
C11 C16 C17 C18 . . . . 180.0 ?
C16 C17 C18 C19 . . . . 0.0 ?
C17 C18 C19 C20 . . . . 0.0 ?
C18 C19 C20 C15 . . . . 0.0 ?
C14 C15 C20 C19 . . . . 180.0 ?
C16 C15 C20 C19 . . . . 0.0 ?
C2 O1 C21 C22 . . . . 68.8(4) ?
C23 O3 C22 O2 . . . . -3.5(6) ?
C23 O3 C22 C21 . . . . 174.1(3) ?
O1 C21 C22 O2 . . . . -170.2(4) ?
O1 C21 C22 O3 . . . . 12.1(5) ?
C12 O4 C24 C25 . . . . -64.1(4) ?
C26 O5 C25 O6 . . . . 1.1(6) ?
C26 O5 C25 C24 . . . . -178.8(4) ?
O4 C24 C25 O6 . . . . -24.5(6) ?
O4 C24 C25 O5 . . . . 155.4(3) ?

loop_
_cod_related_entry_id
_cod_related_entry_database
_cod_related_entry_code
1 ChemSpider 3926634
